data_7704848
loop_
_publ_author_name
'Cherepakhin, Valeriy'
'Hellman, Ashley'
'Lan, Zhenzhuo'
'Mallikarjun Sharada, Shaama'
'Williams, Travis J.'

_publ_section_title
;
 Heterobimetallic complexes of IrM (M = Fe<sup>II</sup>, Co<sup>II</sup>,
 and Ni<sup>II</sup>) core and bridging 2-(diphenylphosphino)pyridine:
 electronic structure and electrochemical behavior.
;
_journal_issue 30
_journal_name_full 'Dalton transactions (Cambridge, England : 2003)'
_journal_page_first 10509
_journal_page_last 10515
_journal_paper_doi 10.1039/d0dt01801e
_journal_volume 49
_journal_year 2020
_chemical_formula_sum 'C37 H32 Cl7 Co Ir N2 O P2'
_chemical_formula_weight 1081.86
_chemical_name_common IrCo_1
_space_group_crystal_system monoclinic
_space_group_IT_number 9
_space_group_name_Hall 'C -2yc'
_space_group_name_H-M_alt 'C 1 c 1'
_atom_sites_solution_hydrogens geom
_audit_update_record
;
2020-06-30 deposited with the CCDC.	2020-07-14 downloaded from the CCDC.
;
_cell_angle_alpha 90
_cell_angle_beta 108.649(4)
_cell_angle_gamma 90
_cell_formula_units_Z 4
_cell_length_a 21.731(7)
_cell_length_b 12.688(4)
_cell_length_c 15.533(5)
_cell_measurement_reflns_used 9599
_cell_measurement_temperature 100.(2)
_cell_measurement_theta_max 27.5453
_cell_measurement_theta_min 2.5186
_cell_volume 4058(2)
_computing_cell_refinement 'APEX3 v2019.1-0 (Bruker AXS, 2019)'
_computing_data_collection 'Bruker Instrument Service v2012.12.0.3 (Bruker AXS, 2012)'
_computing_data_reduction 'SAINT V8.40A (Bruker AXS, 2013)'
_computing_molecular_graphics 'shelXle (C.B. Huebschle, rev 958)'
_computing_publication_material 'SHELXTL XL 2018/3 (Bruker AXS, 2018)'
_computing_structure_refinement 'SHELXTL XL 2018/3 (Bruker AXS, 2018)'
_computing_structure_solution 'SHELXTL XT 2014/5 (Bruker AXS, 2014)'
_diffrn_ambient_temperature 100.(2)
_diffrn_measured_fraction_theta_full 0.999
_diffrn_measured_fraction_theta_max 0.999
_diffrn_measurement_device_type 'Bruker APEX II CCD'
_diffrn_measurement_method 'omega- and phi-scans'
_diffrn_radiation_monochromator 'TRIUMPH curved-crystal'
_diffrn_radiation_type 'MoK\a '
_diffrn_radiation_wavelength 0.71073
_diffrn_reflns_av_R_equivalents 0.0743
_diffrn_reflns_av_unetI/netI 0.0789
_diffrn_reflns_limit_h_max 28
_diffrn_reflns_limit_h_min -28
_diffrn_reflns_limit_k_max 16
_diffrn_reflns_limit_k_min -16
_diffrn_reflns_limit_l_max 20
_diffrn_reflns_limit_l_min -20
_diffrn_reflns_number 30888
_diffrn_reflns_theta_full 27.48
_diffrn_reflns_theta_max 27.48
_diffrn_reflns_theta_min 1.89
_diffrn_source 'fine-focus tube'
_exptl_absorpt_coefficient_mu 4.258
_exptl_absorpt_correction_T_max 0.00
_exptl_absorpt_correction_T_min 0.00
_exptl_absorpt_correction_type 'Numerical Mu From Formula'
_exptl_absorpt_process_details 'SADABS 2016/2 (Bruker AXS, 2016)'
_exptl_crystal_colour green
_exptl_crystal_density_diffrn 1.771
_exptl_crystal_density_method 'not measured'
_exptl_crystal_description prism
_exptl_crystal_F_000 2116
_exptl_crystal_size_max 0.497
_exptl_crystal_size_mid 0.494
_exptl_crystal_size_min 0.390
_refine_diff_density_max 3.992
_refine_diff_density_min -1.083
_refine_ls_abs_structure_details
;

Refined as an inversion twin.
;
_refine_ls_abs_structure_Flack 0.040(14)
_refine_ls_extinction_method none
_refine_ls_goodness_of_fit_ref 1.090
_refine_ls_hydrogen_treatment constr
_refine_ls_matrix_type full
_refine_ls_number_parameters 471
_refine_ls_number_reflns 9186
_refine_ls_number_restraints 421
_refine_ls_restrained_S_all 1.067
_refine_ls_R_factor_all 0.0786
_refine_ls_R_factor_gt 0.0594
_refine_ls_shift/su_max 0.000
_refine_ls_shift/su_mean 0.000
_refine_ls_structure_factor_coef Fsqd
_refine_ls_weighting_details 'w=1/[\s^2^(Fo^2^)+(0.0520P)^2^+43.4173P] where P=(Fo^2^+2Fc^2^)/3'
_refine_ls_weighting_scheme calc
_refine_ls_wR_factor_gt 0.1377
_refine_ls_wR_factor_ref 0.1536
_reflns_number_gt 7574
_reflns_number_total 9186
_reflns_threshold_expression 'I > 2\s(I)'
_cod_data_source_file d0dt01801e2.cif
_cod_data_source_block IrCo_1
_cod_depositor_comments
;Adding full bibliography for 7704847--7704849.cif.

 Adding full bibliography for 7704847--7704849.cif.
;
_cod_original_cell_volume 4058.(2)
_cod_database_code 7704848

loop_
_space_group_symop_operation_xyz
'x, y, z'
'x, -y, z+1/2'
'x+1/2, y+1/2, z'
'x+1/2, -y+1/2, z+1/2'

loop_
_atom_site_type_symbol
_atom_site_label
_atom_site_fract_x
_atom_site_fract_y
_atom_site_fract_z
_atom_site_U_iso_or_equiv
_atom_site_adp_type
_atom_site_calc_flag
_atom_site_refinement_flags_adp
_atom_site_refinement_flags_occupancy
_atom_site_refinement_flags_posn
_atom_site_occupancy
_atom_site_disorder_assembly
_atom_site_disorder_group
C C1 0.3712(9) 0.8609(15) 0.5973(13) 0.048(4) Uani d . . . 1.0 . .
H H1 0.334891 0.822127 0.560507 0.058 Uiso calc U . R 1.0 . .
C C2 0.3629(11) 0.9282(16) 0.6642(14) 0.057(4) Uani d . . . 1.0 . .
H H2 0.321617 0.934205 0.672636 0.069 Uiso calc U . R 1.0 . .
C C3 0.4134(12) 0.9840(17) 0.7162(15) 0.060(5) Uani d . . . 1.0 . .
H H3 0.408924 1.028095 0.763308 0.073 Uiso calc U . R 1.0 . .
C C4 0.4738(10) 0.9760(15) 0.6995(13) 0.052(4) Uani d . . . 1.0 . .
H H4 0.510166 1.016309 0.734034 0.062 Uiso calc U . R 1.0 . .
C C5 0.4788(8) 0.9089(14) 0.6325(10) 0.042(3) Uani d . . . 1.0 . .
C C6 0.6209(8) 0.9400(12) 0.6983(11) 0.043(3) Uani d . . D 1.0 . .
C C7 0.6267(9) 1.0453(13) 0.7275(12) 0.051(4) Uani d . . D 1.0 . .
H H7 0.59533 1.095956 0.696047 0.061 Uiso calc U . R 1.0 . .
C C8 0.6782(9) 1.0751(15) 0.8021(12) 0.054(4) Uani d . . D 1.0 . .
H H8 0.681866 1.145852 0.823075 0.065 Uiso calc U . R 1.0 . .
C C9 0.7244(10) 1.0012(14) 0.8462(13) 0.053(4) Uani d . . D 1.0 . .
H H9 0.760482 1.02207 0.896466 0.064 Uiso calc U . R 1.0 . .
C C10 0.7186(9) 0.8997(14) 0.8184(12) 0.050(4) Uani d . . D 1.0 . .
H H10 0.750174 0.849678 0.850413 0.06 Uiso calc U . R 1.0 . .
C C11 0.6679(7) 0.8679(14) 0.7446(11) 0.044(3) Uani d . . D 1.0 . .
H H11 0.664911 0.796477 0.725263 0.053 Uiso calc U . R 1.0 . .
C C12 0.5457(9) 1.0049(14) 0.5217(14) 0.051(4) Uani d . . . 1.0 . .
C C13 0.4862(10) 1.0618(14) 0.4810(13) 0.050(4) Uani d . . . 1.0 . .
H H13 0.44828 1.044607 0.495867 0.061 Uiso calc U . R 1.0 . .
C C14 0.4851(11) 1.1421(16) 0.4198(14) 0.061(4) Uani d . . . 1.0 . .
H H14 0.446419 1.181763 0.394511 0.073 Uiso calc U . R 1.0 . .
C C15 0.5394(12) 1.1652(16) 0.3952(13) 0.061(4) Uani d . . . 1.0 . .
H H15 0.537323 1.218149 0.351183 0.073 Uiso calc U . R 1.0 . .
C C16 0.5957(13) 1.1119(17) 0.4342(15) 0.066(5) Uani d . . . 1.0 . .
H H16 0.632991 1.129503 0.417745 0.079 Uiso calc U . R 1.0 . .
C C17 0.6001(10) 1.0337(15) 0.4964(14) 0.052(4) Uani d . . . 1.0 . .
H H17 0.640275 0.998379 0.522884 0.062 Uiso calc U . R 1.0 . .
C C18 0.3834(10) 0.6145(16) 0.2950(12) 0.052(4) Uani d . . . 1.0 . .
H H18 0.346608 0.65799 0.288246 0.063 Uiso calc U . R 1.0 . .
C C19 0.3838(10) 0.5458(17) 0.2250(13) 0.056(5) Uani d . . . 1.0 . .
H H19 0.347811 0.545305 0.170569 0.067 Uiso calc U . R 1.0 . .
C C20 0.4344(10) 0.4796(16) 0.2330(12) 0.051(4) Uani d . . . 1.0 . .
H H20 0.434315 0.431475 0.18617 0.062 Uiso calc U . R 1.0 . .
C C21 0.4859(10) 0.4859(14) 0.3126(12) 0.050(4) Uani d . . . 1.0 . .
H H21 0.522732 0.442024 0.320618 0.06 Uiso calc U . R 1.0 . .
C C22 0.4847(8) 0.5529(13) 0.3791(11) 0.039(3) Uani d . . . 1.0 . .
C C23 0.5299(8) 0.4530(13) 0.5526(11) 0.047(4) Uani d . . D 1.0 . .
C C24 0.5757(10) 0.4204(13) 0.6328(11) 0.050(4) Uani d . . D 1.0 . .
H H24 0.617197 0.453148 0.652894 0.06 Uiso calc U . R 1.0 . .
C C25 0.5611(10) 0.3396(14) 0.6843(13) 0.056(4) Uani d . . D 1.0 . .
H H25 0.592734 0.317393 0.739042 0.067 Uiso calc U . R 1.0 . .
C C26 0.5008(9) 0.2917(15) 0.6559(13) 0.056(4) Uani d . . D 1.0 . .
H H26 0.491315 0.23529 0.689835 0.068 Uiso calc U . R 1.0 . .
C C27 0.4540(10) 0.3271(14) 0.5770(12) 0.055(4) Uani d . . D 1.0 . .
H H27 0.411799 0.29677 0.558002 0.067 Uiso calc U . R 1.0 . .
C C28 0.4695(9) 0.4072(13) 0.5260(12) 0.051(4) Uani d . . D 1.0 . .
H H28 0.43766 0.430519 0.471859 0.061 Uiso calc U . R 1.0 . .
C C29 0.6199(9) 0.5136(12) 0.4569(11) 0.046(3) Uani d . . D 1.0 . .
C C30 0.6563(10) 0.5858(16) 0.4270(15) 0.060(5) Uani d . . D 1.0 . .
H H30 0.646292 0.65878 0.426343 0.073 Uiso calc U . R 1.0 . .
C C31 0.7073(10) 0.5529(17) 0.3982(16) 0.067(5) Uani d . . D 1.0 . .
H H31 0.730596 0.603151 0.375314 0.08 Uiso calc U . R 1.0 . .
C C32 0.7246(11) 0.4483(17) 0.4022(16) 0.067(5) Uani d . . D 1.0 . .
H H32 0.760573 0.42649 0.384473 0.08 Uiso calc U . R 1.0 . .
C C33 0.6890(10) 0.3751(18) 0.4324(15) 0.067(5) Uani d . . D 1.0 . .
H H33 0.699351 0.302246 0.433422 0.08 Uiso calc U . R 1.0 . .
C C34 0.6381(10) 0.4085(14) 0.4612(15) 0.059(5) Uani d . . D 1.0 . .
H H34 0.615139 0.358118 0.484383 0.071 Uiso calc U . R 1.0 . .
C C35 0.5516(13) 0.7780(16) 0.4333(16) 0.041(5) Uani d . P D 0.806(17) A 1
O O1 0.5504(8) 0.8162(13) 0.3655(12) 0.042(4) Uani d . P D 0.806(17) A 1
C C35A 0.550(6) 0.701(6) 0.653(4) 0.041(5) Uani d . P D 0.194(17) A 2
O O1A 0.548(4) 0.656(5) 0.718(3) 0.042(4) Uani d . P D 0.194(17) A 2
Cl Cl1 0.5595(3) 0.6687(4) 0.6887(4) 0.0407(16) Uani d . P D 0.806(17) A 1
Cl Cl1A 0.5589(15) 0.799(2) 0.4008(17) 0.0407(16) Uani d . P D 0.194(17) A 2
Cl Cl2 0.3728(2) 0.8532(4) 0.3677(3) 0.0520(10) Uani d . . . 1.0 . .
Cl Cl3 0.3597(2) 0.6206(4) 0.5177(3) 0.0464(9) Uani d . . . 1.0 . .
Co Co1 0.42801(10) 0.73405(17) 0.47614(13) 0.0352(4) Uani d . . . 1.0 . .
Ir Ir1 0.55656(3) 0.73075(4) 0.54388(3) 0.03729(16) Uani d . . D 1.0 . .
N N1 0.4288(7) 0.8495(11) 0.5835(9) 0.042(3) Uani d . . . 1.0 . .
N N2 0.4343(7) 0.6201(12) 0.3717(10) 0.044(3) Uani d . . . 1.0 . .
P P1 0.5530(2) 0.8991(3) 0.5998(3) 0.0394(9) Uani d . . . 1.0 . .
P P2 0.5506(2) 0.5600(3) 0.4875(3) 0.0391(9) Uani d . . . 1.0 . .
C C36 0.2831(12) 0.334(2) 0.2040(18) 0.078(7) Uani d . . . 1.0 . .
H H36A 0.263993 0.404268 0.207808 0.093 Uiso calc U . R 1.0 . .
H H36B 0.312215 0.341442 0.166595 0.093 Uiso calc U . R 1.0 . .
Cl Cl4 0.3284(4) 0.2899(7) 0.3151(5) 0.093(2) Uani d . . . 1.0 . .
Cl Cl5 0.2205(3) 0.2431(6) 0.1524(6) 0.0845(19) Uani d . . . 1.0 . .
C C37 0.7798(12) 0.675(2) 0.6204(18) 0.073(6) Uani d . . . 1.0 . .
H H37A 0.821094 0.688316 0.669791 0.088 Uiso calc U . R 1.0 . .
H H37B 0.788859 0.624125 0.577908 0.088 Uiso calc U . R 1.0 . .
Cl Cl6 0.7248(3) 0.6191(5) 0.6671(4) 0.0747(15) Uani d . . . 1.0 . .
Cl Cl7 0.7542(4) 0.7927(6) 0.5628(5) 0.0870(19) Uani d . . . 1.0 . .

loop_
_atom_site_aniso_label
_atom_site_aniso_U_11
_atom_site_aniso_U_22
_atom_site_aniso_U_33
_atom_site_aniso_U_12
_atom_site_aniso_U_13
_atom_site_aniso_U_23
C1 0.043(8) 0.058(10) 0.049(9) 0.003(7) 0.021(7) -0.003(7)
C2 0.061(10) 0.060(11) 0.059(11) 0.015(8) 0.031(8) 0.002(8)
C3 0.077(11) 0.063(12) 0.049(11) 0.012(8) 0.030(9) -0.012(8)
C4 0.059(9) 0.056(10) 0.039(9) 0.007(8) 0.014(8) -0.006(7)
C5 0.045(7) 0.053(9) 0.024(7) 0.009(6) 0.007(6) -0.001(6)
C6 0.044(8) 0.046(8) 0.038(8) -0.004(6) 0.011(6) -0.009(6)
C7 0.054(9) 0.046(8) 0.048(9) -0.001(7) 0.010(7) -0.010(7)
C8 0.058(10) 0.052(9) 0.047(9) -0.008(7) 0.010(7) -0.009(7)
C9 0.055(10) 0.064(9) 0.041(9) -0.003(7) 0.017(7) -0.009(7)
C10 0.051(9) 0.061(8) 0.042(8) 0.000(7) 0.019(7) -0.001(7)
C11 0.038(8) 0.050(8) 0.043(8) -0.004(6) 0.012(6) 0.000(6)
C12 0.041(9) 0.042(8) 0.069(13) 0.001(6) 0.016(8) 0.005(7)
C13 0.050(9) 0.049(9) 0.049(10) 0.008(7) 0.010(8) 0.003(7)
C14 0.076(11) 0.053(10) 0.045(10) 0.001(9) 0.006(9) 0.005(7)
C15 0.097(12) 0.047(10) 0.041(10) -0.010(8) 0.024(9) -0.002(7)
C16 0.090(12) 0.057(11) 0.060(12) -0.007(9) 0.037(11) 0.002(8)
C17 0.058(9) 0.050(9) 0.056(11) -0.004(7) 0.029(9) -0.003(7)
C18 0.053(9) 0.067(11) 0.035(8) 0.004(8) 0.012(6) 0.008(7)
C19 0.054(10) 0.070(12) 0.035(9) -0.004(8) 0.001(8) 0.001(7)
C20 0.058(10) 0.062(11) 0.031(7) -0.005(7) 0.012(7) -0.002(7)
C21 0.060(10) 0.047(9) 0.036(8) 0.003(8) 0.007(7) -0.004(6)
C22 0.043(7) 0.040(8) 0.035(7) -0.008(6) 0.013(6) 0.000(5)
C23 0.065(9) 0.036(8) 0.044(8) 0.008(6) 0.022(7) 0.005(6)
C24 0.065(10) 0.043(9) 0.041(8) 0.005(7) 0.017(7) 0.002(7)
C25 0.071(10) 0.052(10) 0.047(10) 0.013(8) 0.021(8) 0.012(7)
C26 0.076(10) 0.049(10) 0.050(9) 0.006(8) 0.029(8) 0.006(7)
C27 0.075(11) 0.046(9) 0.044(9) -0.004(8) 0.019(8) -0.001(7)
C28 0.065(9) 0.044(9) 0.043(9) 0.002(7) 0.017(7) 0.003(7)
C29 0.053(9) 0.049(8) 0.034(8) 0.008(7) 0.012(7) -0.006(6)
C30 0.073(12) 0.059(10) 0.057(12) 0.004(8) 0.031(10) 0.000(9)
C31 0.061(12) 0.082(11) 0.060(13) 0.004(10) 0.023(10) -0.001(11)
C32 0.057(12) 0.088(12) 0.054(13) 0.018(9) 0.014(10) -0.003(11)
C33 0.066(12) 0.070(11) 0.064(13) 0.021(9) 0.021(10) -0.008(10)
C34 0.064(11) 0.051(8) 0.062(12) 0.009(8) 0.021(9) -0.012(8)
C35 0.075(15) 0.026(9) 0.030(9) -0.002(8) 0.025(8) -0.006(6)
O1 0.063(10) 0.043(8) 0.025(8) -0.004(7) 0.020(7) 0.002(6)
C35A 0.075(15) 0.026(9) 0.030(9) -0.002(8) 0.025(8) -0.006(6)
O1A 0.063(10) 0.043(8) 0.025(8) -0.004(7) 0.020(7) 0.002(6)
Cl1 0.059(3) 0.037(3) 0.028(3) 0.000(2) 0.016(2) 0.000(2)
Cl1A 0.059(3) 0.037(3) 0.028(3) 0.000(2) 0.016(2) 0.000(2)
Cl2 0.064(3) 0.057(2) 0.039(2) 0.011(2) 0.022(2) 0.0147(18)
Cl3 0.051(2) 0.055(2) 0.0339(19) -0.0049(19) 0.0147(17) 0.0070(17)
Co1 0.0362(11) 0.0437(11) 0.0263(10) 0.0022(10) 0.0106(8) 0.0041(9)
Ir1 0.0453(3) 0.0362(3) 0.0308(3) 0.0003(4) 0.0127(2) -0.0019(4)
N1 0.040(6) 0.050(7) 0.036(7) 0.000(5) 0.015(5) 0.002(5)
N2 0.050(7) 0.049(8) 0.035(6) -0.004(6) 0.017(5) 0.000(6)
P1 0.049(2) 0.034(2) 0.036(2) 0.0024(17) 0.0148(19) -0.0024(16)
P2 0.050(2) 0.035(2) 0.029(2) 0.0000(17) 0.0092(17) -0.0054(15)
C36 0.059(13) 0.100(18) 0.082(17) -0.018(12) 0.033(12) -0.016(14)
Cl4 0.077(4) 0.108(6) 0.084(5) 0.014(4) 0.013(3) -0.015(4)
Cl5 0.069(4) 0.091(4) 0.092(5) -0.012(3) 0.022(3) -0.027(4)
C37 0.076(15) 0.078(15) 0.071(15) 0.004(12) 0.029(12) -0.014(12)
Cl6 0.082(4) 0.080(4) 0.065(3) -0.002(3) 0.026(3) -0.011(3)
Cl7 0.088(4) 0.080(4) 0.080(4) -0.008(3) 0.008(4) -0.001(3)

loop_
_atom_type_symbol
_atom_type_description
_atom_type_scat_dispersion_real
_atom_type_scat_dispersion_imag
_atom_type_scat_source
C C 0.0033 0.0016 'International Tables Vol C Tables 4.2.6.8 and 6.1.1.4'
H H 0.0000 0.0000 'International Tables Vol C Tables 4.2.6.8 and 6.1.1.4'
Cl Cl 0.1484 0.1585 'International Tables Vol C Tables 4.2.6.8 and 6.1.1.4'
Co Co 0.3494 0.9721 'International Tables Vol C Tables 4.2.6.8 and 6.1.1.4'
Ir Ir -1.4442 7.9887 'International Tables Vol C Tables 4.2.6.8 and 6.1.1.4'
N N 0.0061 0.0033 'International Tables Vol C Tables 4.2.6.8 and 6.1.1.4'
O O 0.0106 0.0060 'International Tables Vol C Tables 4.2.6.8 and 6.1.1.4'
P P 0.1023 0.0942 'International Tables Vol C Tables 4.2.6.8 and 6.1.1.4'

loop_
_geom_angle_atom_site_label_1
_geom_angle_atom_site_label_2
_geom_angle_atom_site_label_3
_geom_angle_site_symmetry_1
_geom_angle_site_symmetry_3
_geom_angle
_geom_angle_publ_flag
N1 C1 C2 . . 122.1(18) ?
N1 C1 H1 . . 118.9 ?
C2 C1 H1 . . 118.9 ?
C3 C2 C1 . . 119.7(19) ?
C3 C2 H2 . . 120.1 ?
C1 C2 H2 . . 120.1 ?
C2 C3 C4 . . 118.6(18) ?
C2 C3 H3 . . 120.7 ?
C4 C3 H3 . . 120.7 ?
C5 C4 C3 . . 118.9(18) ?
C5 C4 H4 . . 120.5 ?
C3 C4 H4 . . 120.5 ?
N1 C5 C4 . . 122.1(17) ?
N1 C5 P1 . . 115.2(12) ?
C4 C5 P1 . . 122.6(15) ?
C11 C6 C7 . . 119.0(15) ?
C11 C6 P1 . . 120.6(12) ?
C7 C6 P1 . . 120.3(12) ?
C8 C7 C6 . . 119.7(17) ?
C8 C7 H7 . . 120.2 ?
C6 C7 H7 . . 120.2 ?
C7 C8 C9 . . 119.7(17) ?
C7 C8 H8 . . 120.2 ?
C9 C8 H8 . . 120.2 ?
C10 C9 C8 . . 120.6(18) ?
C10 C9 H9 . . 119.7 ?
C8 C9 H9 . . 119.7 ?
C9 C10 C11 . . 121.0(18) ?
C9 C10 H10 . . 119.5 ?
C11 C10 H10 . . 119.5 ?
C10 C11 C6 . . 120.0(16) ?
C10 C11 H11 . . 120.0 ?
C6 C11 H11 . . 120.0 ?
C17 C12 C13 . . 117.7(18) ?
C17 C12 P1 . . 119.1(14) ?
C13 C12 P1 . . 123.2(15) ?
C14 C13 C12 . . 119.(2) ?
C14 C13 H13 . . 120.5 ?
C12 C13 H13 . . 120.5 ?
C15 C14 C13 . . 121.(2) ?
C15 C14 H14 . . 119.5 ?
C13 C14 H14 . . 119.5 ?
C16 C15 C14 . . 120.(2) ?
C16 C15 H15 . . 120.0 ?
C14 C15 H15 . . 120.0 ?
C15 C16 C17 . . 122.(2) ?
C15 C16 H16 . . 119.2 ?
C17 C16 H16 . . 119.2 ?
C16 C17 C12 . . 121.(2) ?
C16 C17 H17 . . 119.6 ?
C12 C17 H17 . . 119.6 ?
N2 C18 C19 . . 121.1(18) ?
N2 C18 H18 . . 119.4 ?
C19 C18 H18 . . 119.4 ?
C20 C19 C18 . . 121.4(18) ?
C20 C19 H19 . . 119.3 ?
C18 C19 H19 . . 119.3 ?
C19 C20 C21 . . 116.6(18) ?
C19 C20 H20 . . 121.7 ?
C21 C20 H20 . . 121.7 ?
C22 C21 C20 . . 121.0(18) ?
C22 C21 H21 . . 119.5 ?
C20 C21 H21 . . 119.5 ?
C21 C22 N2 . . 122.8(16) ?
C21 C22 P2 . . 122.5(14) ?
N2 C22 P2 . . 114.7(12) ?
C28 C23 C24 . . 119.2(16) ?
C28 C23 P2 . . 121.8(12) ?
C24 C23 P2 . . 118.9(13) ?
C23 C24 C25 . . 120.2(18) ?
C23 C24 H24 . . 119.9 ?
C25 C24 H24 . . 119.9 ?
C26 C25 C24 . . 120.4(18) ?
C26 C25 H25 . . 119.8 ?
C24 C25 H25 . . 119.8 ?
C25 C26 C27 . . 119.3(18) ?
C25 C26 H26 . . 120.3 ?
C27 C26 H26 . . 120.3 ?
C26 C27 C28 . . 119.6(19) ?
C26 C27 H27 . . 120.2 ?
C28 C27 H27 . . 120.2 ?
C23 C28 C27 . . 121.3(17) ?
C23 C28 H28 . . 119.3 ?
C27 C28 H28 . . 119.3 ?
C30 C29 C34 . . 117.8(17) ?
C30 C29 P2 . . 118.9(13) ?
C34 C29 P2 . . 123.2(14) ?
C29 C30 C31 . . 120.7(19) ?
C29 C30 H30 . . 119.6 ?
C31 C30 H30 . . 119.6 ?
C32 C31 C30 . . 121.(2) ?
C32 C31 H31 . . 119.7 ?
C30 C31 H31 . . 119.7 ?
C31 C32 C33 . . 119.(2) ?
C31 C32 H32 . . 120.3 ?
C33 C32 H32 . . 120.3 ?
C32 C33 C34 . . 120.(2) ?
C32 C33 H33 . . 120.2 ?
C34 C33 H33 . . 120.2 ?
C33 C34 C29 . . 122.(2) ?
C33 C34 H34 . . 119.2 ?
C29 C34 H34 . . 119.2 ?
O1 C35 Ir1 . . 174.3(18) ?
O1A C35A Ir1 . . 162.(7) ?
N2 Co1 N1 . . 176.2(5) ?
N2 Co1 Cl2 . . 91.9(4) ?
N1 Co1 Cl2 . . 89.6(4) ?
N2 Co1 Cl3 . . 89.6(4) ?
N1 Co1 Cl3 . . 93.0(4) ?
Cl2 Co1 Cl3 . . 112.63(19) ?
N2 Co1 Ir1 . . 88.7(4) ?
N1 Co1 Ir1 . . 87.6(4) ?
Cl2 Co1 Ir1 . . 122.58(16) ?
Cl3 Co1 Ir1 . . 124.79(14) ?
C35A Ir1 P1 . . 79.(3) ?
C35 Ir1 P1 . . 93.0(6) ?
C35A Ir1 P2 . . 99.(3) ?
C35 Ir1 P2 . . 88.4(6) ?
P1 Ir1 P2 . . 174.86(18) ?
C35 Ir1 Cl1 . . 178.2(9) ?
P1 Ir1 Cl1 . . 86.80(17) ?
P2 Ir1 Cl1 . . 91.67(16) ?
C35A Ir1 Cl1A . . 170.(3) ?
P1 Ir1 Cl1A . . 91.5(6) ?
P2 Ir1 Cl1A . . 90.3(6) ?
C35A Ir1 Co1 . . 89.(4) ?
C35 Ir1 Co1 . . 83.2(8) ?
P1 Ir1 Co1 . . 88.67(13) ?
P2 Ir1 Co1 . . 86.58(13) ?
Cl1 Ir1 Co1 . . 94.99(15) ?
Cl1A Ir1 Co1 . . 87.6(7) ?
C5 N1 C1 . . 118.4(15) ?
C5 N1 Co1 . . 127.5(11) ?
C1 N1 Co1 . . 114.1(12) ?
C18 N2 C22 . . 116.9(15) ?
C18 N2 Co1 . . 117.4(13) ?
C22 N2 Co1 . . 125.7(11) ?
C12 P1 C6 . . 103.1(8) ?
C12 P1 C5 . . 104.0(9) ?
C6 P1 C5 . . 107.1(8) ?
C12 P1 Ir1 . . 116.4(7) ?
C6 P1 Ir1 . . 117.4(5) ?
C5 P1 Ir1 . . 107.6(6) ?
C29 P2 C22 . . 102.3(8) ?
C29 P2 C23 . . 105.9(8) ?
C22 P2 C23 . . 102.3(7) ?
C29 P2 Ir1 . . 116.7(6) ?
C22 P2 Ir1 . . 109.0(6) ?
C23 P2 Ir1 . . 118.5(6) ?
Cl5 C36 Cl4 . . 109.8(15) ?
Cl5 C36 H36A . . 109.7 ?
Cl4 C36 H36A . . 109.7 ?
Cl5 C36 H36B . . 109.7 ?
Cl4 C36 H36B . . 109.7 ?
H36A C36 H36B . . 108.2 ?
Cl7 C37 Cl6 . . 114.7(14) ?
Cl7 C37 H37A . . 108.6 ?
Cl6 C37 H37A . . 108.6 ?
Cl7 C37 H37B . . 108.6 ?
Cl6 C37 H37B . . 108.6 ?
H37A C37 H37B . . 107.6 ?

loop_
_geom_bond_atom_site_label_1
_geom_bond_atom_site_label_2
_geom_bond_site_symmetry_2
_geom_bond_distance
_geom_bond_publ_flag
C1 N1 . 1.34(2) ?
C1 C2 . 1.40(3) ?
C1 H1 . 0.95 ?
C2 C3 . 1.34(3) ?
C2 H2 . 0.95 ?
C3 C4 . 1.42(3) ?
C3 H3 . 0.95 ?
C4 C5 . 1.38(2) ?
C4 H4 . 0.95 ?
C5 N1 . 1.34(2) ?
C5 P1 . 1.843(18) ?
C6 C11 . 1.388(19) ?
C6 C7 . 1.404(19) ?
C6 P1 . 1.829(16) ?
C7 C8 . 1.382(19) ?
C7 H7 . 0.95 ?
C8 C9 . 1.38(2) ?
C8 H8 . 0.95 ?
C9 C10 . 1.35(2) ?
C9 H9 . 0.95 ?
C10 C11 . 1.373(19) ?
C10 H10 . 0.95 ?
C11 H11 . 0.95 ?
C12 C17 . 1.41(3) ?
C12 C13 . 1.44(2) ?
C12 P1 . 1.782(19) ?
C13 C14 . 1.39(3) ?
C13 H13 . 0.95 ?
C14 C15 . 1.38(3) ?
C14 H14 . 0.95 ?
C15 C16 . 1.36(3) ?
C15 H15 . 0.95 ?
C16 C17 . 1.37(3) ?
C16 H16 . 0.95 ?
C17 H17 . 0.95 ?
C18 N2 . 1.34(2) ?
C18 C19 . 1.40(3) ?
C18 H18 . 0.95 ?
C19 C20 . 1.36(3) ?
C19 H19 . 0.95 ?
C20 C21 . 1.38(3) ?
C20 H20 . 0.95 ?
C21 C22 . 1.34(2) ?
C21 H21 . 0.95 ?
C22 N2 . 1.37(2) ?
C22 P2 . 1.830(17) ?
C23 C28 . 1.37(2) ?
C23 C24 . 1.386(19) ?
C23 P2 . 1.833(17) ?
C24 C25 . 1.40(2) ?
C24 H24 . 0.95 ?
C25 C26 . 1.38(2) ?
C25 H25 . 0.95 ?
C26 C27 . 1.39(2) ?
C26 H26 . 0.95 ?
C27 C28 . 1.394(19) ?
C27 H27 . 0.95 ?
C28 H28 . 0.95 ?
C29 C30 . 1.39(2) ?
C29 C34 . 1.387(19) ?
C29 P2 . 1.816(18) ?
C30 C31 . 1.39(2) ?
C30 H30 . 0.95 ?
C31 C32 . 1.38(2) ?
C31 H31 . 0.95 ?
C32 C33 . 1.38(2) ?
C32 H32 . 0.95 ?
C33 C34 . 1.38(2) ?
C33 H33 . 0.95 ?
C34 H34 . 0.95 ?
C35 O1 . 1.15(3) ?
C35 Ir1 . 1.79(3) ?
C35A O1A . 1.17(4) ?
C35A Ir1 . 1.79(4) ?
Cl1 Ir1 . 2.365(5) ?
Cl1A Ir1 . 2.40(2) ?
Cl2 Co1 . 2.296(5) ?
Cl3 Co1 . 2.304(5) ?
Co1 N2 . 2.209(15) ?
Co1 N1 . 2.215(14) ?
Co1 Ir1 . 2.652(2) ?
Ir1 P1 . 2.316(4) ?
Ir1 P2 . 2.324(4) ?
C36 Cl5 . 1.77(2) ?
C36 Cl4 . 1.78(3) ?
C36 H36A . 0.99 ?
C36 H36B . 0.99 ?
C37 Cl7 . 1.73(3) ?
C37 Cl6 . 1.74(3) ?
C37 H37A . 0.99 ?
C37 H37B . 0.99 ?
